data_7159181
loop_
_publ_author_name
'Jiang, Yaqin'
'Chen, Chunmei'
'Zhu, Hucheng'
'Li, Qin'
'Mao, Lina'
'Liao, Hong'
'Nan, Yiyang'
'Wang, Zhiping'
'Zhou, Hongjian'
'Zhou, Qun'
'Zhang, Yonghui'

_publ_section_title
;
 An indole diketopiperazine alkaloid and a bisabolane sesquiterpenoid with
 unprecedented skeletons from <i>Aspergillus fumigatus</i>.
;
_journal_issue 10
_journal_name_full 'Organic &amp; biomolecular chemistry'
_journal_page_first 2236
_journal_page_last 2242
_journal_paper_doi 10.1039/d2ob02220f
_journal_volume 21
_journal_year 2023
_chemical_absolute_configuration ad
_chemical_formula_moiety 'C27 H33 N3 O5'
_chemical_formula_sum 'C27 H33 N3 O5'
_chemical_formula_weight 479.56
_space_group_crystal_system monoclinic
_space_group_IT_number 4
_space_group_name_Hall 'P 2yb'
_space_group_name_H-M_alt 'P 1 21 1'
_atom_sites_solution_hydrogens geom
_atom_sites_solution_primary dual
_audit_creation_date 2022-06-28
_audit_creation_method
;
Olex2 1.5
(compiled 2021.12.09 svn.r5202d8cf for OlexSys, GUI svn.r6439)
;
_audit_update_record
;
2022-07-01 deposited with the CCDC.	2023-02-08 downloaded from the CCDC.
;
_cell_angle_alpha 90
_cell_angle_beta 97.9746(5)
_cell_angle_gamma 90
_cell_formula_units_Z 2
_cell_length_a 13.57868(7)
_cell_length_b 5.12531(3)
_cell_length_c 17.35284(9)
_cell_measurement_reflns_used 23365
_cell_measurement_temperature 100.00(10)
_cell_measurement_theta_max 73.8700
_cell_measurement_theta_min 3.2830
_cell_volume 1195.991(11)
_computing_cell_refinement 'CrysAlisPro 1.171.39.28b (Rigaku OD, 2015)'
_computing_data_collection 'CrysAlisPro 1.171.39.28b (Rigaku OD, 2015)'
_computing_data_reduction 'CrysAlisPro 1.171.39.28b (Rigaku OD, 2015)'
_computing_molecular_graphics 'Olex2 1.5 (Dolomanov et al., 2009)'
_computing_publication_material 'Olex2 1.5 (Dolomanov et al., 2009)'
_computing_structure_refinement 'SHELXL 2019/2 (Sheldrick, 2015)'
_computing_structure_solution 'SHELXT 2014/5 (Sheldrick, 2014)'
_diffrn_ambient_environment N~2~
_diffrn_ambient_temperature 100.00(10)
_diffrn_detector 'CCD plate'
_diffrn_measured_fraction_theta_full 0.999
_diffrn_measured_fraction_theta_max 0.990
_diffrn_measurement_details
;
List of Runs (angles in degrees, time in seconds):

  # Type    Start    End  Width  t~exp~   \w     \q     \k     \f   Frames
#--------------------------------------------------------------------------
  1  \w     90.00 117.00   0.50    0.50    --   32.00  72.00 122.12   54
  2  \w      6.00  41.00   0.50    0.50    --   32.00  72.00 122.12   70
  3  \w    -54.00  -3.00   0.50    0.50    --   32.00 -43.00-121.06  102
  4  \w      3.00  50.00   0.50    0.50    --   32.00 -43.00-121.06   94
  5  \w     15.00  42.00   0.50    0.50    --   40.00  72.00 -63.25   54
  6  \w     14.00  58.00   0.50    0.50    --   40.00  70.00-137.82   88
  7  \w     98.00 123.00   0.50    0.50    --   40.00  70.00-137.82   50
  8  \w     32.00  57.00   0.50    0.50    --   60.00  75.00 101.37   50
  9  \w     32.00  66.00   0.50    0.50    --   60.00  75.00  18.82   68
 10  \w     32.00  59.00   0.50    0.50    --   60.00  75.00 -19.23   54
 11  \w     32.00  58.00   0.50    0.50    --   60.00  74.00  56.13   52
 12  \w     39.00  83.00   0.50    0.50    --   60.00  73.00 -60.35   88
 13  \w     36.00  73.00   0.50    0.50    --   64.00  75.00 127.51   74
 14  \w     87.00 143.00   0.50    0.50    --   64.00  75.00 127.51  112
 15  \w     44.00  69.00   0.50    0.50    --   68.00  68.00  74.12   50
 16  \w     40.00  65.00   0.50    0.50    --   68.00  75.00 -92.86   50
 17  \w    112.00 156.00   0.50    0.50    --   68.00  75.00 -92.86   88
 18  \w    129.00 161.00   0.50    0.50    --   72.00  74.00 131.15   64
 19  \w     52.00  78.00   0.50    0.50    --   72.00  50.00  13.98   52
 20  \w     45.00  73.00   0.50    0.50    --   72.00  73.00-120.63   56
 21  \w     44.00  70.00   0.50    0.50    --   72.00  74.00 131.15   52
 22  \w    108.00 161.00   0.50    0.50    --   72.00  73.00-120.63  106
 23  \w     44.00  70.00   0.50    0.50    --   72.00  75.00-145.78   52
 24  \w     48.00  99.00   0.50    0.50    --   76.00  75.00 170.40  102
 25  \w    112.00 139.00   0.50    0.50    --   76.00  75.00 170.40   54
 26  \w     48.00  93.00   0.50    0.50    --   76.00  74.00 149.25   90
 27  \w    138.00 164.00   0.50    0.50    --   76.00  74.00 149.25   52
 28  \w    125.00 165.00   0.50    0.50    --   80.00  66.00 -67.43   80
 29  \w     55.00  81.00   0.50    0.50    --   80.00  66.00 -67.43   52
 30  \w     55.00  81.00   0.50    0.50    --   80.00  69.00  94.77   52
 31  \w     57.00  92.00   0.50    0.50    --   84.00  75.00-148.88   70
 32  \w     64.00 125.00   0.50    0.50    --   95.20 -82.00 -90.00  122
 33  \w      6.00  43.00   0.50    0.50    --   95.20 -82.00 -90.00   74
 34  \w     73.00 104.00   0.50    0.50    --   95.20  62.00  52.22   62
 35  \w     96.00 126.00   0.50    0.50    --   95.20 -82.00-150.00   60
 36  \w     76.00 180.00   0.50    0.50    --   95.20  61.00  90.00  208
 37  \w    120.00 153.00   0.50    0.50    --   95.20  61.00-180.00   66
 38  \w     62.00  93.00   0.50    0.50    --   95.20 -82.00-150.00   62
 39  \w     56.00 126.00   0.50    0.50    --   95.20 -82.00  60.00  140
 40  \w     27.00  63.00   0.50    0.50    --   95.20 -45.00 -30.00   72
 41  \w     11.00  52.00   0.50    0.50    --   95.20 -82.00  60.00   82
 42  \w     67.00 117.00   0.50    0.50    --   95.20 -61.00-180.00  100
 43  \w     29.00  55.00   0.50    0.50    --   95.20 -61.00-180.00   52
 44  \w     76.00 156.00   0.50    0.50    --   95.20  45.00-120.00  160
 45  \w     72.00 175.00   0.50    0.50    --   95.20  61.00   0.00  206
 46  \w     74.00 126.00   0.50    0.50    --   95.20  57.00 -71.69  104
 47  \w    140.00 185.00   0.50    0.50    --   95.20  61.00 -60.00   90
 48  \w     73.00 130.00   0.50    0.50    --   95.20  61.00 -60.00  114
 49  \w     68.00 180.00   0.50    0.50    --   95.20  71.00 104.20  224
 50  \w    123.00 184.00   0.50    0.50    --   95.20  68.00-114.62  122
 51  \w     72.00 108.00   0.50    0.50    --   95.20  68.00-114.62   72
 52  \w     73.00 112.00   0.50    0.50    --   95.20 -45.00 -30.00   78
 53  \w     69.00 145.00   0.50    0.50    --   95.20  70.00  19.03  152
 54  \w     76.00 113.00   0.50    0.50    --   95.20  61.00-180.00   74
 55  \w     72.00 116.00   0.50    0.50    --   95.20  61.00 -30.00   88
 56  \w     97.00 183.00   0.50    0.50    --   95.20  77.00 150.00  172
 57  \w     72.00 146.00   0.50    0.50    --   95.20  71.00  54.80  148
 58  \w     23.00 116.00   0.50    0.50    --   95.20 -61.00 120.00  186
 59  \w     75.00 105.00   0.50    0.50    --   95.20  58.00 144.90   60
;
_diffrn_measurement_device 'four-circle diffractometer'
_diffrn_measurement_device_type 'XtaLAB AFC12 (RINC): Kappa single'
_diffrn_measurement_method '\w scans'
_diffrn_orient_matrix_type 'CrysAlisPro convention (1999,Acta A55,543-557)'
_diffrn_orient_matrix_UB_11 -0.0517297000
_diffrn_orient_matrix_UB_12 -0.0463820000
_diffrn_orient_matrix_UB_13 -0.0836458000
_diffrn_orient_matrix_UB_21 0.1012570000
_diffrn_orient_matrix_UB_22 0.0163885000
_diffrn_orient_matrix_UB_23 -0.0302170000
_diffrn_orient_matrix_UB_31 0.0137188000
_diffrn_orient_matrix_UB_32 -0.2965254000
_diffrn_orient_matrix_UB_33 0.0114505000
_diffrn_radiation_monochromator graphite
_diffrn_radiation_probe x-ray
_diffrn_radiation_type 'Cu K\a'
_diffrn_radiation_wavelength 1.54184
_diffrn_reflns_av_R_equivalents 0.0259
_diffrn_reflns_av_unetI/netI 0.0141
_diffrn_reflns_Laue_measured_fraction_full 0.999
_diffrn_reflns_Laue_measured_fraction_max 0.990
_diffrn_reflns_limit_h_max 16
_diffrn_reflns_limit_h_min -16
_diffrn_reflns_limit_k_max 5
_diffrn_reflns_limit_k_min -6
_diffrn_reflns_limit_l_max 21
_diffrn_reflns_limit_l_min -21
_diffrn_reflns_number 25692
_diffrn_reflns_point_group_measured_fraction_full 0.991
_diffrn_reflns_point_group_measured_fraction_max 0.965
_diffrn_reflns_theta_full 67.684
_diffrn_reflns_theta_max 74.171
_diffrn_reflns_theta_min 2.571
_diffrn_source 'fine-focus sealed X-ray tube'
_diffrn_source_type 'Enhance (Cu) X-ray Source'
_exptl_absorpt_coefficient_mu 0.750
_exptl_absorpt_correction_T_max 1.00000
_exptl_absorpt_correction_T_min 0.62650
_exptl_absorpt_correction_type multi-scan
_exptl_absorpt_process_details
;
CrysAlisPro 1.171.39.28b (Rigaku Oxford Diffraction, 2015)
Empirical absorption correction using spherical harmonics,
 implemented in SCALE3 ABSPACK scaling algorithm.
;
_exptl_crystal_colour 'clear colourless'
_exptl_crystal_colour_lustre clear
_exptl_crystal_colour_primary colourless
_exptl_crystal_density_diffrn 1.332
_exptl_crystal_description prism
_exptl_crystal_F_000 512
_exptl_crystal_size_max 0.45
_exptl_crystal_size_mid 0.15
_exptl_crystal_size_min 0.1
_refine_diff_density_max 0.260
_refine_diff_density_min -0.207
_refine_diff_density_rms 0.036
_refine_ls_abs_structure_details
;
 Flack x determined using 1996 quotients [(I+)-(I-)]/[(I+)+(I-)]
 (Parsons, Flack and Wagner, Acta Cryst. B69 (2013) 249-259).
;
_refine_ls_abs_structure_Flack 0.00(5)
_refine_ls_extinction_coef 0.0084(6)
_refine_ls_extinction_expression Fc^*^=kFc[1+0.001xFc^2^\l^3^/sin(2\q)]^-1/4^
_refine_ls_extinction_method 'SHELXL-2019/2 (Sheldrick 2019)'
_refine_ls_goodness_of_fit_ref 1.048
_refine_ls_hydrogen_treatment constr
_refine_ls_matrix_type full
_refine_ls_number_parameters 323
_refine_ls_number_reflns 4709
_refine_ls_number_restraints 1
_refine_ls_restrained_S_all 1.048
_refine_ls_R_factor_all 0.0272
_refine_ls_R_factor_gt 0.0271
_refine_ls_shift/su_max 0.000
_refine_ls_shift/su_mean 0.000
_refine_ls_structure_factor_coef Fsqd
_refine_ls_weighting_details 'w=1/[\s^2^(Fo^2^)+(0.0390P)^2^+0.3549P] where P=(Fo^2^+2Fc^2^)/3'
_refine_ls_weighting_scheme calc
_refine_ls_wR_factor_gt 0.0713
_refine_ls_wR_factor_ref 0.0714
_reflns_Friedel_coverage 0.746
_reflns_Friedel_fraction_full 0.982
_reflns_Friedel_fraction_max 0.934
_reflns_number_gt 4688
_reflns_number_total 4709
_reflns_threshold_expression 'I > 2\s(I)'
_cod_data_source_file d2ob02220f2.cif
_cod_data_source_block 20220628_jyq1-41-1
_cod_depositor_comments 'Adding full bibliography for 7159181.cif.'
_cod_original_cell_volume 1195.992(11)
_cod_database_code 7159181
_shelx_shelxl_version_number 2019/2
_shelx_space_group_comment
;
The symmetry employed for this shelxl refinement is uniquely defined
by the following loop, which should always be used as a source of
symmetry information in preference to the above space-group names.
They are only intended as comments.
;
_shelx_estimated_absorpt_t_max 0.929
_shelx_estimated_absorpt_t_min 0.729
_olex2_refinement_description
;
1. Fixed Uiso
 At 1.2 times of:
  All C(H) groups, All C(H,H) groups, All N(H) groups
 At 1.5 times of:
  All C(H,H,H) groups, All O(H) groups
2.a Ternary CH refined with riding coordinates:
 C00E(H00E), C00H(H00H), C00K(H00K), C00S(H00S)
2.b Secondary CH2 refined with riding coordinates:
 C00N(H00A,H00B), C00O(H00D,H00F), C00Q(H00G,H00I), C00U(H00L,H00M)
2.c Aromatic/amide H refined with riding coordinates:
 N008(H008), C00C(H00C), C00J(H00J), C00P(H00P), C00R(H00R)
2.d X=CH2 refined with riding coordinates:
 C00W(H00T,H00U)
2.e Idealised Me refined as rotating group:
 C00V(H00N,H00O,H00Q), C00X(H00V,H00W,H00X), C00Y(H00Y,H,HA), C00Z(H00Z,HB,HC)
2.f Idealised tetrahedral OH refined as rotating group:
 O001(H001), O003(H003)
;
_olex2_submission_special_instructions 'No special instructions were received'
_oxdiff_exptl_absorpt_empirical_details
;
Empirical correction (ABSPACK) includes:
- Absorption correction using spherical harmonics
- Frame scaling
;
_oxdiff_exptl_absorpt_empirical_full_max 1.829
_oxdiff_exptl_absorpt_empirical_full_min 0.486

loop_
_space_group_symop_operation_xyz
'x, y, z'
'-x, y+1/2, -z'

loop_
_atom_site_label
_atom_site_type_symbol
_atom_site_fract_x
_atom_site_fract_y
_atom_site_fract_z
_atom_site_U_iso_or_equiv
_atom_site_adp_type
_atom_site_occupancy
_atom_site_site_symmetry_order
_atom_site_calc_flag
_atom_site_refinement_flags_posn
_atom_site_refinement_flags_adp
_atom_site_refinement_flags_occupancy
_atom_site_disorder_assembly
_atom_site_disorder_group
O001 O 0.06006(8) 0.1001(2) 0.44382(7) 0.0150(3) Uani 1 1 d . . . . .
H001 H 0.000740 0.065715 0.433333 0.023 Uiso 1 1 calc R U . . .
O002 O 0.37994(8) 0.0303(2) 0.40904(7) 0.0153(3) Uani 1 1 d . . . . .
O003 O 0.20245(8) 0.7033(2) 0.44834(7) 0.0149(3) Uani 1 1 d . . . . .
H003 H 0.152771 0.791608 0.451367 0.022 Uiso 1 1 calc R U . . .
O004 O 0.12944(9) 0.4402(3) 0.58674(7) 0.0180(3) Uani 1 1 d . . . . .
O005 O 0.57373(10) 1.0484(3) 0.18942(7) 0.0217(3) Uani 1 1 d . . . . .
N006 N 0.24405(10) 0.2815(3) 0.41645(7) 0.0118(3) Uani 1 1 d . . . . .
N007 N 0.28209(10) 0.2801(3) 0.57631(8) 0.0136(3) Uani 1 1 d . . . . .
N008 N 0.32079(10) 0.5867(3) 0.30430(8) 0.0140(3) Uani 1 1 d . . . . .
H008 H 0.319576 0.668104 0.347502 0.017 Uiso 1 1 calc R U . . .
C009 C 0.33010(11) 0.1654(3) 0.44701(9) 0.0124(3) Uani 1 1 d . . . . .
C00A C 0.19519(12) 0.3813(3) 0.54701(9) 0.0129(3) Uani 1 1 d . . . . .
C00B C 0.37972(12) 0.6500(4) 0.24883(9) 0.0141(3) Uani 1 1 d . . . . .
C00C C 0.45128(12) 0.8451(4) 0.24908(10) 0.0154(3) Uani 1 1 d . . . . .
H00C H 0.464746 0.961352 0.290350 0.019 Uiso 1 1 calc R U . . .
C00D C 0.26351(12) 0.3705(4) 0.27949(9) 0.0133(3) Uani 1 1 d . . . . .
C00E C 0.19916(11) 0.2466(4) 0.33360(9) 0.0132(3) Uani 1 1 d . . . . .
H00E H 0.192181 0.059905 0.321961 0.016 Uiso 1 1 calc R U . . .
C00F C 0.50152(12) 0.8575(4) 0.18468(10) 0.0173(4) Uani 1 1 d . . . . .
C00G C 0.35686(12) 0.4732(4) 0.18644(10) 0.0145(3) Uani 1 1 d . . . . .
C00H C 0.07762(12) 0.3592(3) 0.41897(9) 0.0123(3) Uani 1 1 d . . . . .
H00H H 0.025896 0.481068 0.430277 0.015 Uiso 1 1 calc R U . . .
C00I C 0.28213(12) 0.2964(4) 0.20702(9) 0.0142(3) Uani 1 1 d . . . . .
C00J C 0.48005(13) 0.6860(4) 0.12136(10) 0.0193(4) Uani 1 1 d . . . . .
H00J H 0.514547 0.700318 0.078845 0.023 Uiso 1 1 calc R U . . .
C00K C 0.36469(11) 0.2244(3) 0.53223(9) 0.0135(3) Uani 1 1 d . . . . .
H00K H 0.407739 0.378542 0.535031 0.016 Uiso 1 1 calc R U . . .
C00L C 0.00810(12) 0.2534(4) 0.27921(10) 0.0180(4) Uani 1 1 d . . . . .
C00M C 0.18054(12) 0.4359(3) 0.45969(9) 0.0121(3) Uani 1 1 d . . . . .
C00N C 0.30791(12) 0.1925(4) 0.65701(10) 0.0162(4) Uani 1 1 d . . . . .
H00A H 0.248895 0.158288 0.681112 0.019 Uiso 1 1 calc R U . . .
H00B H 0.349015 0.319763 0.687889 0.019 Uiso 1 1 calc R U . . .
C00O C 0.42276(14) 0.0023(4) 0.57825(10) 0.0204(4) Uani 1 1 d . . . . .
H00D H 0.425291 -0.150766 0.545721 0.025 Uiso 1 1 calc R U . . .
H00F H 0.490204 0.056962 0.597092 0.025 Uiso 1 1 calc R U . . .
C00P C 0.40771(13) 0.4958(4) 0.12203(10) 0.0173(4) Uani 1 1 d . . . . .
H00P H 0.393055 0.383673 0.079854 0.021 Uiso 1 1 calc R U . . .
C00Q C 0.23832(12) 0.0806(4) 0.15502(9) 0.0160(3) Uani 1 1 d . . . . .
H00G H 0.205776 -0.043236 0.185418 0.019 Uiso 1 1 calc R U . . .
H00I H 0.291317 -0.010510 0.134042 0.019 Uiso 1 1 calc R U . . .
C00R C 0.16404(13) 0.1797(4) 0.08872(11) 0.0217(4) Uani 1 1 d . . . . .
H00R H 0.117149 0.298797 0.101380 0.026 Uiso 1 1 calc R U . . .
C00S C 0.09425(12) 0.3691(4) 0.33300(9) 0.0140(3) Uani 1 1 d . . . . .
H00S H 0.099123 0.553321 0.318932 0.017 Uiso 1 1 calc R U . . .
C00T C 0.15868(14) 0.1147(4) 0.01425(10) 0.0231(4) Uani 1 1 d . . . . .
C00U C 0.36523(14) -0.0569(4) 0.64682(10) 0.0214(4) Uani 1 1 d . . . . .
H00L H 0.320265 -0.202874 0.634761 0.026 Uiso 1 1 calc R U . . .
H00M H 0.410562 -0.096995 0.693575 0.026 Uiso 1 1 calc R U . . .
C00V C -0.08861(13) 0.3966(5) 0.28023(12) 0.0257(4) Uani 1 1 d . . . . .
H00N H -0.114686 0.357264 0.327576 0.039 Uiso 1 1 calc R U . . .
H00O H -0.135417 0.342762 0.236528 0.039 Uiso 1 1 calc R U . . .
H00Q H -0.077356 0.581023 0.277251 0.039 Uiso 1 1 calc R U . . .
C00W C 0.01305(14) 0.0442(5) 0.23571(11) 0.0258(4) Uani 1 1 d . . . . .
H00T H -0.043759 -0.017276 0.204972 0.031 Uiso 1 1 calc R U . . .
H00U H 0.073360 -0.041822 0.235766 0.031 Uiso 1 1 calc R U . . .
C00X C 0.62914(17) 1.0763(5) 0.12694(13) 0.0348(5) Uani 1 1 d . . . . .
H00V H 0.584961 1.114114 0.080153 0.052 Uiso 1 1 calc R U . . .
H00W H 0.664297 0.917118 0.120329 0.052 Uiso 1 1 calc R U . . .
H00X H 0.675873 1.216474 0.137815 0.052 Uiso 1 1 calc R U . . .
C00Y C 0.08436(19) 0.2357(6) -0.04773(13) 0.0416(6) Uani 1 1 d . . . . .
H00Y H 0.042638 0.101876 -0.073541 0.062 Uiso 1 1 calc R U . . .
H H 0.118789 0.323746 -0.084886 0.062 Uiso 1 1 calc R U . . .
HA H 0.044170 0.358766 -0.024353 0.062 Uiso 1 1 calc R U . . .
C00Z C 0.2276(2) -0.0737(6) -0.01633(13) 0.0470(7) Uani 1 1 d . . . . .
H00Z H 0.275111 -0.136264 0.025783 0.071 Uiso 1 1 calc R U . . .
HB H 0.261929 0.011975 -0.054007 0.071 Uiso 1 1 calc R U . . .
HC H 0.190220 -0.218093 -0.040439 0.071 Uiso 1 1 calc R U . . .

loop_
_atom_site_aniso_label
_atom_site_aniso_U_11
_atom_site_aniso_U_22
_atom_site_aniso_U_33
_atom_site_aniso_U_23
_atom_site_aniso_U_13
_atom_site_aniso_U_12
O001 0.0104(5) 0.0141(6) 0.0202(6) 0.0023(5) 0.0007(4) -0.0028(5)
O002 0.0117(5) 0.0160(7) 0.0184(6) -0.0024(5) 0.0027(4) 0.0016(5)
O003 0.0125(5) 0.0102(6) 0.0219(6) -0.0001(5) 0.0023(4) -0.0002(5)
O004 0.0128(6) 0.0257(7) 0.0159(6) -0.0017(5) 0.0027(4) 0.0045(5)
O005 0.0178(6) 0.0259(7) 0.0219(6) 0.0046(6) 0.0046(5) -0.0061(5)
N006 0.0097(6) 0.0139(7) 0.0117(6) -0.0016(5) 0.0016(5) 0.0000(5)
N007 0.0111(6) 0.0166(7) 0.0129(6) -0.0008(6) 0.0012(5) 0.0006(6)
N008 0.0137(6) 0.0155(7) 0.0132(6) -0.0014(6) 0.0029(5) -0.0003(6)
C009 0.0098(7) 0.0111(8) 0.0164(8) 0.0001(6) 0.0016(6) -0.0032(6)
C00A 0.0119(7) 0.0109(8) 0.0155(7) -0.0024(6) 0.0010(6) -0.0016(6)
C00B 0.0124(7) 0.0148(8) 0.0150(7) 0.0020(6) 0.0011(6) 0.0036(6)
C00C 0.0132(7) 0.0155(9) 0.0169(7) 0.0021(7) -0.0004(6) 0.0015(6)
C00D 0.0110(7) 0.0133(8) 0.0149(7) 0.0003(6) -0.0005(6) 0.0022(6)
C00E 0.0128(7) 0.0141(8) 0.0121(7) -0.0015(6) 0.0000(6) -0.0005(6)
C00F 0.0127(8) 0.0181(9) 0.0209(8) 0.0046(7) 0.0016(6) 0.0014(7)
C00G 0.0140(8) 0.0138(8) 0.0151(8) 0.0021(7) 0.0001(6) 0.0042(6)
C00H 0.0096(7) 0.0126(8) 0.0146(7) 0.0020(6) 0.0009(6) 0.0004(6)
C00I 0.0124(7) 0.0156(9) 0.0142(7) 0.0018(7) 0.0003(6) 0.0028(7)
C00J 0.0183(8) 0.0240(10) 0.0166(8) 0.0031(7) 0.0058(6) 0.0026(7)
C00K 0.0092(7) 0.0143(9) 0.0169(8) -0.0017(7) 0.0008(6) -0.0004(6)
C00L 0.0128(7) 0.0262(10) 0.0141(7) 0.0036(7) -0.0012(6) -0.0038(7)
C00M 0.0105(7) 0.0098(8) 0.0160(8) -0.0005(6) 0.0015(6) -0.0004(6)
C00N 0.0139(7) 0.0209(10) 0.0132(7) 0.0018(7) -0.0005(6) -0.0003(7)
C00O 0.0187(8) 0.0226(10) 0.0185(8) -0.0020(7) -0.0029(7) 0.0081(7)
C00P 0.0195(9) 0.0184(9) 0.0142(8) 0.0002(7) 0.0029(6) 0.0040(7)
C00Q 0.0154(8) 0.0168(9) 0.0155(7) -0.0012(7) 0.0006(6) 0.0003(7)
C00R 0.0178(8) 0.0247(10) 0.0213(9) -0.0027(8) -0.0022(7) 0.0058(8)
C00S 0.0121(7) 0.0144(8) 0.0151(7) 0.0005(6) 0.0006(6) -0.0002(7)
C00T 0.0222(9) 0.0280(11) 0.0182(8) 0.0014(8) -0.0001(7) -0.0026(8)
C00U 0.0236(9) 0.0182(10) 0.0206(9) 0.0025(7) -0.0036(7) -0.0009(8)
C00V 0.0138(8) 0.0325(12) 0.0290(9) 0.0049(9) -0.0041(7) -0.0005(8)
C00W 0.0179(9) 0.0360(12) 0.0224(9) -0.0081(9) -0.0010(7) -0.0073(8)
C00X 0.0308(10) 0.0412(14) 0.0360(11) -0.0003(11) 0.0169(9) -0.0143(10)
C00Y 0.0407(12) 0.0540(17) 0.0252(10) 0.0022(11) -0.0122(9) 0.0059(12)
C00Z 0.0573(16) 0.0585(18) 0.0235(11) -0.0145(11) -0.0009(10) 0.0187(14)

loop_
_atom_type_symbol
_atom_type_description
_atom_type_scat_dispersion_real
_atom_type_scat_dispersion_imag
_atom_type_scat_source
C C 0.0181 0.0091 'International Tables Vol C Tables 4.2.6.8 and 6.1.1.4'
H H 0.0000 0.0000 'International Tables Vol C Tables 4.2.6.8 and 6.1.1.4'
N N 0.0311 0.0180 'International Tables Vol C Tables 4.2.6.8 and 6.1.1.4'
O O 0.0492 0.0322 'International Tables Vol C Tables 4.2.6.8 and 6.1.1.4'

loop_
_geom_angle_atom_site_label_1
_geom_angle_atom_site_label_2
_geom_angle_atom_site_label_3
_geom_angle
_geom_angle_site_symmetry_1
_geom_angle_site_symmetry_3
_geom_angle_publ_flag
C00H O001 H001 109.5 . . ?
C00M O003 H003 109.5 . . ?
C00F O005 C00X 118.46(15) . . ?
C009 N006 C00E 122.70(13) . . ?
C009 N006 C00M 125.41(13) . . ?
C00M N006 C00E 111.74(12) . . ?
C00A N007 C00K 125.42(14) . . ?
C00A N007 C00N 124.67(14) . . ?
C00N N007 C00K 109.81(13) . . ?
C00B N008 H008 125.5 . . ?
C00B N008 C00D 109.10(14) . . ?
C00D N008 H008 125.5 . . ?
O002 C009 N006 123.41(15) . . ?
O002 C009 C00K 121.20(14) . . ?
N006 C009 C00K 115.33(14) . . ?
O004 C00A N007 123.68(15) . . ?
O004 C00A C00M 120.19(15) . . ?
N007 C00A C00M 116.07(14) . . ?
N008 C00B C00C 129.87(16) . . ?
N008 C00B C00G 107.35(15) . . ?
C00C C00B C00G 122.77(15) . . ?
C00B C00C H00C 121.6 . . ?
C00F C00C C00B 116.77(16) . . ?
C00F C00C H00C 121.6 . . ?
N008 C00D C00E 119.41(14) . . ?
C00I C00D N008 109.83(15) . . ?
C00I C00D C00E 130.63(16) . . ?
N006 C00E C00D 110.78(13) . . ?
N006 C00E H00E 109.3 . . ?
N006 C00E C00S 102.09(12) . . ?
C00D C00E H00E 109.3 . . ?
C00D C00E C00S 115.80(14) . . ?
C00S C00E H00E 109.3 . . ?
O005 C00F C00C 114.13(16) . . ?
O005 C00F C00J 123.97(15) . . ?
C00C C00F C00J 121.90(16) . . ?
C00B C00G C00I 107.50(14) . . ?
C00P C00G C00B 118.64(16) . . ?
C00P C00G C00I 133.85(17) . . ?
O001 C00H H00H 112.2 . . ?
O001 C00H C00M 106.28(13) . . ?
O001 C00H C00S 112.12(14) . . ?
C00M C00H H00H 112.2 . . ?
C00M C00H C00S 101.07(12) . . ?
C00S C00H H00H 112.2 . . ?
C00D C00I C00G 106.19(16) . . ?
C00D C00I C00Q 130.49(16) . . ?
C00G C00I C00Q 123.32(15) . . ?
C00F C00J H00J 119.9 . . ?
C00P C00J C00F 120.26(16) . . ?
C00P C00J H00J 119.9 . . ?
N007 C00K C009 112.96(13) . . ?
N007 C00K H00K 108.1 . . ?
N007 C00K C00O 104.24(13) . . ?
C009 C00K H00K 108.1 . . ?
C009 C00K C00O 115.09(14) . . ?
C00O C00K H00K 108.1 . . ?
C00V C00L C00S 113.75(17) . . ?
C00W C00L C00S 125.13(17) . . ?
C00W C00L C00V 121.10(17) . . ?
O003 C00M N006 107.62(13) . . ?
O003 C00M C00A 108.26(14) . . ?
O003 C00M C00H 112.31(13) . . ?
N006 C00M C00A 114.06(14) . . ?
N006 C00M C00H 101.03(13) . . ?
C00A C00M C00H 113.39(13) . . ?
N007 C00N H00A 111.4 . . ?
N007 C00N H00B 111.4 . . ?
N007 C00N C00U 101.82(14) . . ?
H00A C00N H00B 109.3 . . ?
C00U C00N H00A 111.4 . . ?
C00U C00N H00B 111.4 . . ?
C00K C00O H00D 110.6 . . ?
C00K C00O H00F 110.6 . . ?
H00D C00O H00F 108.8 . . ?
C00U C00O C00K 105.51(14) . . ?
C00U C00O H00D 110.6 . . ?
C00U C00O H00F 110.6 . . ?
C00G C00P H00P 120.2 . . ?
C00J C00P C00G 119.64(17) . . ?
C00J C00P H00P 120.2 . . ?
C00I C00Q H00G 109.2 . . ?
C00I C00Q H00I 109.2 . . ?
C00I C00Q C00R 112.22(16) . . ?
H00G C00Q H00I 107.9 . . ?
C00R C00Q H00G 109.2 . . ?
C00R C00Q H00I 109.2 . . ?
C00Q C00R H00R 116.6 . . ?
C00T C00R C00Q 126.76(18) . . ?
C00T C00R H00R 116.6 . . ?
C00E C00S H00S 107.3 . . ?
C00H C00S C00E 103.74(12) . . ?
C00H C00S H00S 107.3 . . ?
C00L C00S C00E 118.38(15) . . ?
C00L C00S C00H 112.34(13) . . ?
C00L C00S H00S 107.3 . . ?
C00R C00T C00Y 122.3(2) . . ?
C00R C00T C00Z 123.80(18) . . ?
C00Z C00T C00Y 113.86(19) . . ?
C00N C00U C00O 104.28(15) . . ?
C00N C00U H00L 110.9 . . ?
C00N C00U H00M 110.9 . . ?
C00O C00U H00L 110.9 . . ?
C00O C00U H00M 110.9 . . ?
H00L C00U H00M 108.9 . . ?
C00L C00V H00N 109.5 . . ?
C00L C00V H00O 109.5 . . ?
C00L C00V H00Q 109.5 . . ?
H00N C00V H00O 109.5 . . ?
H00N C00V H00Q 109.5 . . ?
H00O C00V H00Q 109.5 . . ?
C00L C00W H00T 120.0 . . ?
C00L C00W H00U 120.0 . . ?
H00T C00W H00U 120.0 . . ?
O005 C00X H00V 109.5 . . ?
O005 C00X H00W 109.5 . . ?
O005 C00X H00X 109.5 . . ?
H00V C00X H00W 109.5 . . ?
H00V C00X H00X 109.5 . . ?
H00W C00X H00X 109.5 . . ?
C00T C00Y H00Y 109.5 . . ?
C00T C00Y H 109.5 . . ?
C00T C00Y HA 109.5 . . ?
H00Y C00Y H 109.5 . . ?
H00Y C00Y HA 109.5 . . ?
H C00Y HA 109.5 . . ?
C00T C00Z H00Z 109.5 . . ?
C00T C00Z HB 109.5 . . ?
C00T C00Z HC 109.5 . . ?
H00Z C00Z HB 109.5 . . ?
H00Z C00Z HC 109.5 . . ?
HB C00Z HC 109.5 . . ?

loop_
_geom_bond_atom_site_label_1
_geom_bond_atom_site_label_2
_geom_bond_distance
_geom_bond_site_symmetry_2
_geom_bond_publ_flag
O001 H001 0.8200 . ?
O001 C00H 1.426(2) . ?
O002 C009 1.223(2) . ?
O003 H003 0.8200 . ?
O003 C00M 1.422(2) . ?
O004 C00A 1.239(2) . ?
O005 C00F 1.380(2) . ?
O005 C00X 1.410(2) . ?
N006 C009 1.352(2) . ?
N006 C00E 1.4924(19) . ?
N006 C00M 1.453(2) . ?
N007 C00A 1.324(2) . ?
N007 C00K 1.470(2) . ?
N007 C00N 1.466(2) . ?
N008 H008 0.8600 . ?
N008 C00B 1.373(2) . ?
N008 C00D 1.388(2) . ?
C009 C00K 1.519(2) . ?
C00A C00M 1.527(2) . ?
C00B C00C 1.394(3) . ?
C00B C00G 1.413(2) . ?
C00C H00C 0.9300 . ?
C00C C00F 1.389(2) . ?
C00D C00E 1.509(2) . ?
C00D C00I 1.370(2) . ?
C00E H00E 0.9800 . ?
C00E C00S 1.555(2) . ?
C00F C00J 1.406(3) . ?
C00G C00I 1.442(2) . ?
C00G C00P 1.398(2) . ?
C00H H00H 0.9800 . ?
C00H C00M 1.527(2) . ?
C00H C00S 1.540(2) . ?
C00I C00Q 1.498(2) . ?
C00J H00J 0.9300 . ?
C00J C00P 1.385(3) . ?
C00K H00K 0.9800 . ?
C00K C00O 1.543(2) . ?
C00L C00S 1.512(2) . ?
C00L C00V 1.507(3) . ?
C00L C00W 1.318(3) . ?
C00N H00A 0.9700 . ?
C00N H00B 0.9700 . ?
C00N C00U 1.520(3) . ?
C00O H00D 0.9700 . ?
C00O H00F 0.9700 . ?
C00O C00U 1.541(3) . ?
C00P H00P 0.9300 . ?
C00Q H00G 0.9700 . ?
C00Q H00I 0.9700 . ?
C00Q C00R 1.509(2) . ?
C00R H00R 0.9300 . ?
C00R C00T 1.327(3) . ?
C00S H00S 0.9800 . ?
C00T C00Y 1.503(3) . ?
C00T C00Z 1.493(3) . ?
C00U H00L 0.9700 . ?
C00U H00M 0.9700 . ?
C00V H00N 0.9600 . ?
C00V H00O 0.9600 . ?
C00V H00Q 0.9600 . ?
C00W H00T 0.9300 . ?
C00W H00U 0.9300 . ?
C00X H00V 0.9600 . ?
C00X H00W 0.9600 . ?
C00X H00X 0.9600 . ?
C00Y H00Y 0.9600 . ?
C00Y H 0.9600 . ?
C00Y HA 0.9600 . ?
C00Z H00Z 0.9600 . ?
C00Z HB 0.9600 . ?
C00Z HC 0.9600 . ?

loop_
_geom_torsion_atom_site_label_1
_geom_torsion_atom_site_label_2
_geom_torsion_atom_site_label_3
_geom_torsion_atom_site_label_4
_geom_torsion
_geom_torsion_site_symmetry_1
_geom_torsion_site_symmetry_2
_geom_torsion_site_symmetry_3
_geom_torsion_site_symmetry_4
_geom_torsion_publ_flag
O001 C00H C00M O003 -172.14(13) . . . . ?
O001 C00H C00M N006 73.46(14) . . . . ?
O001 C00H C00M C00A -49.02(17) . . . . ?
O001 C00H C00S C00E -72.17(16) . . . . ?
O001 C00H C00S C00L 56.84(19) . . . . ?
O002 C009 C00K N007 -153.88(16) . . . . ?
O002 C009 C00K C00O -34.3(2) . . . . ?
O004 C00A C00M O003 80.55(19) . . . . ?
O004 C00A C00M N006 -159.69(15) . . . . ?
O004 C00A C00M C00H -44.8(2) . . . . ?
O005 C00F C00J C00P 178.56(17) . . . . ?
N006 C009 C00K N007 29.0(2) . . . . ?
N006 C009 C00K C00O 148.51(15) . . . . ?
N006 C00E C00S C00H -21.52(16) . . . . ?
N006 C00E C00S C00L -146.75(15) . . . . ?
N007 C00A C00M O003 -96.78(17) . . . . ?
N007 C00A C00M N006 23.0(2) . . . . ?
N007 C00A C00M C00H 137.90(15) . . . . ?
N007 C00K C00O C00U 1.08(18) . . . . ?
N007 C00N C00U C00O 35.88(17) . . . . ?
N008 C00B C00C C00F 178.26(16) . . . . ?
N008 C00B C00G C00I -0.83(19) . . . . ?
N008 C00B C00G C00P -179.70(15) . . . . ?
N008 C00D C00E N006 -30.0(2) . . . . ?
N008 C00D C00E C00S 85.58(18) . . . . ?
N008 C00D C00I C00G 1.33(18) . . . . ?
N008 C00D C00I C00Q -178.63(16) . . . . ?
C009 N006 C00E C00D -67.1(2) . . . . ?
C009 N006 C00E C00S 169.02(15) . . . . ?
C009 N006 C00M O003 98.68(18) . . . . ?
C009 N006 C00M C00A -21.4(2) . . . . ?
C009 N006 C00M C00H -143.44(15) . . . . ?
C009 C00K C00O C00U -123.19(15) . . . . ?
C00A N007 C00K C009 -28.3(2) . . . . ?
C00A N007 C00K C00O -153.92(16) . . . . ?
C00A N007 C00N C00U 139.47(17) . . . . ?
C00B N008 C00D C00E 174.35(14) . . . . ?
C00B N008 C00D C00I -1.91(19) . . . . ?
C00B C00C C00F O005 -177.88(15) . . . . ?
C00B C00C C00F C00J 1.4(3) . . . . ?
C00B C00G C00I C00D -0.30(19) . . . . ?
C00B C00G C00I C00Q 179.66(15) . . . . ?
C00B C00G C00P C00J 1.2(3) . . . . ?
C00C C00B C00G C00I 178.47(15) . . . . ?
C00C C00B C00G C00P -0.4(3) . . . . ?
C00C C00F C00J C00P -0.6(3) . . . . ?
C00D N008 C00B C00C -177.58(17) . . . . ?
C00D N008 C00B C00G 1.66(18) . . . . ?
C00D C00E C00S C00H -141.95(14) . . . . ?
C00D C00E C00S C00L 92.82(19) . . . . ?
C00D C00I C00Q C00R 104.1(2) . . . . ?
C00E N006 C009 O002 2.6(3) . . . . ?
C00E N006 C009 C00K 179.73(15) . . . . ?
C00E N006 C00M O003 -85.81(16) . . . . ?
C00E N006 C00M C00A 154.07(14) . . . . ?
C00E N006 C00M C00H 32.07(17) . . . . ?
C00E C00D C00I C00G -174.38(16) . . . . ?
C00E C00D C00I C00Q 5.7(3) . . . . ?
C00F C00J C00P C00G -0.7(3) . . . . ?
C00G C00B C00C C00F -0.9(2) . . . . ?
C00G C00I C00Q C00R -75.8(2) . . . . ?
C00I C00D C00E N006 145.33(17) . . . . ?
C00I C00D C00E C00S -99.1(2) . . . . ?
C00I C00G C00P C00J -177.30(18) . . . . ?
C00I C00Q C00R C00T 133.4(2) . . . . ?
C00K N007 C00A O004 -175.49(17) . . . . ?
C00K N007 C00A C00M 1.7(2) . . . . ?
C00K N007 C00N C00U -37.24(18) . . . . ?
C00K C00O C00U C00N -22.99(18) . . . . ?
C00M N006 C009 O002 177.68(16) . . . . ?
C00M N006 C009 C00K -5.2(2) . . . . ?
C00M N006 C00E C00D 117.23(15) . . . . ?
C00M N006 C00E C00S -6.64(18) . . . . ?
C00M C00H C00S C00E 40.66(16) . . . . ?
C00M C00H C00S C00L 169.67(15) . . . . ?
C00N N007 C00A O004 8.3(3) . . . . ?
C00N N007 C00A C00M -174.46(16) . . . . ?
C00N N007 C00K C009 148.39(15) . . . . ?
C00N N007 C00K C00O 22.76(18) . . . . ?
C00P C00G C00I C00D 178.32(18) . . . . ?
C00P C00G C00I C00Q -1.7(3) . . . . ?
C00Q C00R C00T C00Y -177.0(2) . . . . ?
C00Q C00R C00T C00Z 0.2(4) . . . . ?
C00S C00H C00M O003 70.68(16) . . . . ?
C00S C00H C00M N006 -43.73(15) . . . . ?
C00S C00H C00M C00A -166.20(14) . . . . ?
C00V C00L C00S C00E -176.78(15) . . . . ?
C00V C00L C00S C00H 62.3(2) . . . . ?
C00W C00L C00S C00E 4.6(3) . . . . ?
C00W C00L C00S C00H -116.3(2) . . . . ?
C00X O005 C00F C00C 179.83(18) . . . . ?
C00X O005 C00F C00J 0.6(3) . . . . ?
